data_2222928
loop_
_publ_author_name
'Asiri, Abdullah Mohamed'
'Khan, Salman A.'
'Ng, Seik Weng'

_publ_section_title 5-[3-(2,5-Dimethoxyphenyl)prop-2-enylidene]-1,3-diethyl-2-thioxohexahydropyrimidine-4,6-dione
_journal_coeditor_code XU2548
_journal_issue 8
_journal_name_full 'Acta Crystallographica Section E'
_journal_page_first o1820
_journal_paper_doi 10.1107/S1600536809026099
_journal_volume 65
_journal_year 2009
_chemical_formula_iupac 'C19 H22 N2 O4 S'
_chemical_formula_moiety 'C19 H22 N2 O4 S'
_chemical_formula_sum 'C19 H22 N2 O4 S'
_chemical_formula_weight 374.45
_chemical_name_systematic
;
5-[3-(2,5-Dimethoxyphenyl)prop-2-enylidene]-1,3-diethyl-2-
thioxohexahydropyrimidine-4,6-dione
;
_space_group_IT_number 14
_symmetry_cell_setting monoclinic
_symmetry_space_group_name_Hall '-P 2yn'
_symmetry_space_group_name_H-M 'P 1 21/n 1'
_atom_sites_solution_hydrogens geom
_atom_sites_solution_primary direct
_atom_sites_solution_secondary difmap
_audit_creation_method SHELXL-97
_cell_angle_alpha 90.00
_cell_angle_beta 90.8130(10)
_cell_angle_gamma 90.00
_cell_formula_units_Z 4
_cell_length_a 10.0519(2)
_cell_length_b 15.5942(3)
_cell_length_c 11.5920(2)
_cell_measurement_reflns_used 4985
_cell_measurement_temperature 140(2)
_cell_measurement_theta_max 28.3
_cell_measurement_theta_min 2.2
_cell_volume 1816.88(6)
_computing_cell_refinement 'SAINT (Bruker, 2008)'
_computing_data_collection 'APEX2 (Bruker, 2008)'
_computing_data_reduction 'SAINT (Bruker, 2008)'
_computing_molecular_graphics 'X-SEED (Barbour, 2001)'
_computing_publication_material 'publCIF (Westrip, 2009)'
_computing_structure_refinement 'SHELXL97 (Sheldrick, 2008)'
_computing_structure_solution 'SHELXS97 (Sheldrick, 2008)'
_diffrn_ambient_temperature 140(2)
_diffrn_measured_fraction_theta_full 0.990
_diffrn_measured_fraction_theta_max 0.990
_diffrn_measurement_device_type 'Bruker SMART APEX'
_diffrn_measurement_method \w
_diffrn_radiation_monochromator graphite
_diffrn_radiation_source 'fine-focus sealed tube'
_diffrn_radiation_type MoK\a
_diffrn_radiation_wavelength 0.71073
_diffrn_reflns_av_R_equivalents 0.0207
_diffrn_reflns_av_sigmaI/netI 0.0238
_diffrn_reflns_limit_h_max 13
_diffrn_reflns_limit_h_min -12
_diffrn_reflns_limit_k_max 19
_diffrn_reflns_limit_k_min -20
_diffrn_reflns_limit_l_max 15
_diffrn_reflns_limit_l_min -15
_diffrn_reflns_number 12384
_diffrn_reflns_theta_full 27.50
_diffrn_reflns_theta_max 27.50
_diffrn_reflns_theta_min 2.19
_diffrn_standards_decay_% 0
_diffrn_standards_interval_count 0
_diffrn_standards_interval_time 0
_diffrn_standards_number 0
_exptl_absorpt_coefficient_mu 0.206
_exptl_absorpt_correction_T_max 0.9698
_exptl_absorpt_correction_T_min 0.9315
_exptl_absorpt_correction_type multi-scan
_exptl_absorpt_process_details '(SADABS; Sheldrick, 1996)'
_exptl_crystal_colour Gold--green
_exptl_crystal_density_diffrn 1.369
_exptl_crystal_density_method 'not measured'
_exptl_crystal_description Irregular
_exptl_crystal_F_000 792
_exptl_crystal_size_max 0.35
_exptl_crystal_size_mid 0.25
_exptl_crystal_size_min 0.15
_refine_diff_density_max 0.379
_refine_diff_density_min -0.314
_refine_ls_extinction_method none
_refine_ls_goodness_of_fit_ref 1.016
_refine_ls_hydrogen_treatment constr
_refine_ls_matrix_type full
_refine_ls_number_parameters 239
_refine_ls_number_reflns 4124
_refine_ls_number_restraints 0
_refine_ls_restrained_S_all 1.016
_refine_ls_R_factor_all 0.0510
_refine_ls_R_factor_gt 0.0392
_refine_ls_shift/su_max 0.001
_refine_ls_shift/su_mean 0.001
_refine_ls_structure_factor_coef Fsqd
_refine_ls_weighting_details 'calc w=1/[\s^2^(Fo^2^)+(0.0635P)^2^+0.8319P] where P=(Fo^2^+2Fc^2^)/3'
_refine_ls_weighting_scheme calc
_refine_ls_wR_factor_gt 0.1071
_refine_ls_wR_factor_ref 0.1191
_reflns_number_gt 3351
_reflns_number_total 4124
_reflns_threshold_expression I>2\s(I)
_cod_data_source_file xu2548.cif
_cod_data_source_block I
_cod_depositor_comments
;
The following automatic conversions were performed:
'_symmetry_cell_setting' value 'Monoclinic' changed to 'monoclinic'
according to '/home/saulius/struct/CIF-dictionaries/cif_core.dic'
dictionary named 'cif_core.dic' version 2.4.1 from
2010-06-29.

'_exptl_absorpt_correction_type' value 'Multi-scan' changed
to 'multi-scan' according to
'/home/saulius/struct/CIF-dictionaries/cif_core.dic' dictionary named
'cif_core.dic' version 2.4.1 from 2010-06-29.

Automatic conversion script
Id: cif_fix_enum 1527 2010-12-29 10:47:43Z saulius 

The following automatic conversions were performed:

'_symmetry_cell_setting' value 'Monoclinic' changed to 'monoclinic'
according to /home/saulius/struct/CIF-dictionaries/cif_core.dic
dictionary named 'cif_core.dic' version 2.4.1 from
2010-06-29.

'_exptl_absorpt_correction_type' value 'Multi-scan'
changed to 'multi-scan' according to
/home/saulius/struct/CIF-dictionaries/cif_core.dic dictionary named
'cif_core.dic' version 2.4.1 from 2010-06-29.

Automatic conversion script
Id: cif_fix_values 1715 2011-07-08 13:25:40Z adriana 
;
_cod_original_sg_symbol_H-M 'P 21/n'
_cod_database_code 2222928
_cod_database_fobs_code 2222928

loop_
_symmetry_equiv_pos_as_xyz
'x, y, z'
'-x+1/2, y+1/2, -z+1/2'
'-x, -y, -z'
'x-1/2, -y-1/2, z-1/2'

loop_
_atom_site_type_symbol
_atom_site_label
_atom_site_fract_x
_atom_site_fract_y
_atom_site_fract_z
_atom_site_U_iso_or_equiv
_atom_site_adp_type
_atom_site_calc_flag
_atom_site_refinement_flags
_atom_site_occupancy
_atom_site_disorder_assembly
_atom_site_disorder_group
S S1 0.45514(5) 0.17006(3) 0.48043(5) 0.04028(15) Uani d . 1 . .
O O1 0.65557(12) 0.44794(7) 0.58487(12) 0.0369(3) Uani d . 1 . .
O O2 0.88016(13) 0.19441(7) 0.68934(12) 0.0368(3) Uani d . 1 . .
O O3 1.30863(11) 0.51465(7) 0.76778(11) 0.0323(3) Uani d . 1 . .
O O4 1.02427(13) 0.79694(8) 0.61792(13) 0.0412(3) Uani d . 1 . .
N N1 0.57177(12) 0.31723(8) 0.53660(11) 0.0229(3) Uani d . 1 . .
N N2 0.67570(13) 0.19089(8) 0.60462(11) 0.0238(3) Uani d . 1 . .
C C1 0.67099(15) 0.37060(9) 0.58438(13) 0.0242(3) Uani d . 1 . .
C C2 0.78972(15) 0.32772(9) 0.63022(13) 0.0229(3) Uani d . 1 . .
C C3 0.78870(16) 0.23434(9) 0.64445(13) 0.0250(3) Uani d . 1 . .
C C4 0.57229(15) 0.22878(10) 0.54306(14) 0.0248(3) Uani d . 1 . .
C C5 0.45950(15) 0.36105(10) 0.47751(14) 0.0265(3) Uani d . 1 . .
H H5A 0.4319 0.3274 0.4088 0.032 Uiso calc R 1 . .
H H5B 0.4890 0.4182 0.4508 0.032 Uiso calc R 1 . .
C C6 0.34165(17) 0.37168(11) 0.55619(16) 0.0341(4) Uani d . 1 . .
H H6A 0.2705 0.4026 0.5152 0.051 Uiso calc R 1 . .
H H6B 0.3690 0.4042 0.6249 0.051 Uiso calc R 1 . .
H H6C 0.3092 0.3151 0.5794 0.051 Uiso calc R 1 . .
C C7 0.67507(17) 0.09673(10) 0.62395(15) 0.0303(4) Uani d . 1 . .
H H7A 0.5820 0.0766 0.6301 0.036 Uiso calc R 1 . .
H H7B 0.7216 0.0837 0.6977 0.036 Uiso calc R 1 . .
C C8 0.7422(2) 0.04915(11) 0.52713(19) 0.0415(4) Uani d . 1 . .
H H8A 0.7466 -0.0121 0.5458 0.062 Uiso calc R 1 . .
H H8B 0.8325 0.0715 0.5175 0.062 Uiso calc R 1 . .
H H8C 0.6911 0.0572 0.4553 0.062 Uiso calc R 1 . .
C C9 0.90368(16) 0.36954(10) 0.66047(13) 0.0250(3) Uani d . 1 . .
H H9 0.9718 0.3342 0.6923 0.030 Uiso calc R 1 . .
C C10 0.93689(16) 0.45823(10) 0.65184(13) 0.0254(3) Uani d . 1 . .
H H10 0.8741 0.4981 0.6216 0.031 Uiso calc R 1 . .
C C11 1.05873(16) 0.48485(10) 0.68724(14) 0.0258(3) Uani d . 1 . .
H H11 1.1170 0.4415 0.7155 0.031 Uiso calc R 1 . .
C C12 1.11166(16) 0.57152(10) 0.68749(13) 0.0246(3) Uani d . 1 . .
C C13 1.24183(16) 0.58518(10) 0.72991(13) 0.0252(3) Uani d . 1 . .
C C14 1.29543(16) 0.66804(10) 0.73119(14) 0.0275(3) Uani d . 1 . .
H H14 1.3836 0.6774 0.7589 0.033 Uiso calc R 1 . .
C C15 1.21964(17) 0.73610(10) 0.69203(15) 0.0294(4) Uani d . 1 . .
H H15 1.2566 0.7922 0.6926 0.035 Uiso calc R 1 . .
C C16 1.08972(17) 0.72399(10) 0.65159(14) 0.0288(3) Uani d . 1 . .
C C17 1.03685(16) 0.64216(10) 0.64830(14) 0.0262(3) Uani d . 1 . .
H H17 0.9490 0.6336 0.6192 0.031 Uiso calc R 1 . .
C C18 1.44150(17) 0.52479(11) 0.81125(16) 0.0328(4) Uani d . 1 . .
H H18A 1.4763 0.4690 0.8361 0.049 Uiso calc R 1 . .
H H18B 1.4415 0.5643 0.8770 0.049 Uiso calc R 1 . .
H H18C 1.4978 0.5481 0.7504 0.049 Uiso calc R 1 . .
C C19 0.89413(19) 0.78713(12) 0.56997(19) 0.0415(4) Uani d . 1 . .
H H19A 0.8576 0.8436 0.5503 0.062 Uiso calc R 1 . .
H H19B 0.8368 0.7592 0.6264 0.062 Uiso calc R 1 . .
H H19C 0.8983 0.7518 0.5002 0.062 Uiso calc R 1 . .

loop_
_atom_site_aniso_label
_atom_site_aniso_U_11
_atom_site_aniso_U_22
_atom_site_aniso_U_33
_atom_site_aniso_U_12
_atom_site_aniso_U_13
_atom_site_aniso_U_23
S1 0.0323(2) 0.0271(2) 0.0610(3) -0.00414(17) -0.0128(2) -0.0060(2)
O1 0.0306(6) 0.0158(5) 0.0640(8) 0.0014(5) -0.0106(6) 0.0012(5)
O2 0.0364(7) 0.0202(5) 0.0534(8) 0.0041(5) -0.0167(6) 0.0012(5)
O3 0.0260(6) 0.0242(6) 0.0465(7) -0.0029(5) -0.0060(5) -0.0024(5)
O4 0.0380(7) 0.0223(6) 0.0629(9) -0.0045(5) -0.0123(6) 0.0066(6)
N1 0.0214(6) 0.0185(6) 0.0287(6) -0.0005(5) -0.0028(5) 0.0002(5)
N2 0.0250(7) 0.0158(6) 0.0307(7) -0.0010(5) -0.0004(5) 0.0005(5)
C1 0.0230(8) 0.0185(7) 0.0312(8) -0.0009(6) -0.0002(6) 0.0016(6)
C2 0.0249(8) 0.0167(7) 0.0270(7) 0.0005(6) -0.0025(6) -0.0014(5)
C3 0.0274(8) 0.0186(7) 0.0288(8) 0.0006(6) -0.0017(6) -0.0006(6)
C4 0.0244(8) 0.0200(7) 0.0300(8) -0.0015(6) 0.0008(6) -0.0011(6)
C5 0.0242(8) 0.0241(7) 0.0309(8) 0.0020(6) -0.0053(6) 0.0034(6)
C6 0.0285(9) 0.0318(9) 0.0419(10) 0.0039(7) -0.0002(7) -0.0008(7)
C7 0.0322(9) 0.0160(7) 0.0427(9) -0.0018(6) 0.0037(7) 0.0029(6)
C8 0.0402(10) 0.0252(8) 0.0594(12) 0.0003(7) 0.0068(9) -0.0097(8)
C9 0.0255(8) 0.0202(7) 0.0293(8) 0.0011(6) -0.0020(6) -0.0024(6)
C10 0.0262(8) 0.0202(7) 0.0299(8) -0.0005(6) -0.0010(6) -0.0021(6)
C11 0.0270(8) 0.0207(7) 0.0298(8) -0.0001(6) 0.0009(6) -0.0033(6)
C12 0.0260(8) 0.0220(7) 0.0260(7) -0.0039(6) 0.0029(6) -0.0045(6)
C13 0.0254(8) 0.0228(7) 0.0275(8) -0.0009(6) 0.0030(6) -0.0036(6)
C14 0.0254(8) 0.0271(8) 0.0300(8) -0.0066(6) 0.0018(6) -0.0054(6)
C15 0.0313(9) 0.0226(7) 0.0345(8) -0.0091(6) 0.0034(7) -0.0039(6)
C16 0.0328(9) 0.0224(7) 0.0314(8) -0.0021(6) 0.0013(7) 0.0000(6)
C17 0.0251(8) 0.0230(7) 0.0305(8) -0.0038(6) -0.0003(6) -0.0008(6)
C18 0.0264(8) 0.0320(9) 0.0398(9) -0.0031(7) -0.0051(7) 0.0009(7)
C19 0.0365(10) 0.0292(9) 0.0587(12) -0.0017(7) -0.0097(9) 0.0094(8)

loop_
_atom_type_symbol
_atom_type_description
_atom_type_scat_dispersion_real
_atom_type_scat_dispersion_imag
_atom_type_scat_source
C C 0.0033 0.0016 'International Tables Vol C Tables 4.2.6.8 and 6.1.1.4'
H H 0.0000 0.0000 'International Tables Vol C Tables 4.2.6.8 and 6.1.1.4'
N N 0.0061 0.0033 'International Tables Vol C Tables 4.2.6.8 and 6.1.1.4'
O O 0.0106 0.0060 'International Tables Vol C Tables 4.2.6.8 and 6.1.1.4'
S S 0.1246 0.1234 'International Tables Vol C Tables 4.2.6.8 and 6.1.1.4'

loop_
_geom_angle_atom_site_label_1
_geom_angle_atom_site_label_2
_geom_angle_atom_site_label_3
_geom_angle_site_symmetry_1
_geom_angle_site_symmetry_3
_geom_angle
_geom_angle_publ_flag
C13 O3 C18 . . 118.65(12) ?
C16 O4 C19 . . 117.25(14) ?
C4 N1 C1 . . 124.56(13) ?
C4 N1 C5 . . 119.26(13) ?
C1 N1 C5 . . 116.18(12) ?
C4 N2 C3 . . 124.38(13) ?
C4 N2 C7 . . 119.65(13) ?
C3 N2 C7 . . 115.81(13) ?
O1 C1 N1 . . 119.92(14) ?
O1 C1 C2 . . 123.75(14) ?
N1 C1 C2 . . 116.32(13) ?
C9 C2 C1 . . 123.71(14) ?
C9 C2 C3 . . 117.04(14) ?
C1 C2 C3 . . 119.24(13) ?
O2 C3 N2 . . 119.86(14) ?
O2 C3 C2 . . 123.26(14) ?
N2 C3 C2 . . 116.89(13) ?
N1 C4 N2 . . 117.14(13) ?
N1 C4 S1 . . 121.84(12) ?
N2 C4 S1 . . 121.01(11) ?
N1 C5 C6 . . 111.71(13) ?
N1 C5 H5A . . 109.3 ?
C6 C5 H5A . . 109.3 ?
N1 C5 H5B . . 109.3 ?
C6 C5 H5B . . 109.3 ?
H5A C5 H5B . . 107.9 ?
C5 C6 H6A . . 109.5 ?
C5 C6 H6B . . 109.5 ?
H6A C6 H6B . . 109.5 ?
C5 C6 H6C . . 109.5 ?
H6A C6 H6C . . 109.5 ?
H6B C6 H6C . . 109.5 ?
N2 C7 C8 . . 111.72(14) ?
N2 C7 H7A . . 109.3 ?
C8 C7 H7A . . 109.3 ?
N2 C7 H7B . . 109.3 ?
C8 C7 H7B . . 109.3 ?
H7A C7 H7B . . 107.9 ?
C7 C8 H8A . . 109.5 ?
C7 C8 H8B . . 109.5 ?
H8A C8 H8B . . 109.5 ?
C7 C8 H8C . . 109.5 ?
H8A C8 H8C . . 109.5 ?
H8B C8 H8C . . 109.5 ?
C2 C9 C10 . . 130.09(15) ?
C2 C9 H9 . . 115.0 ?
C10 C9 H9 . . 115.0 ?
C11 C10 C9 . . 119.24(15) ?
C11 C10 H10 . . 120.4 ?
C9 C10 H10 . . 120.4 ?
C10 C11 C12 . . 128.08(15) ?
C10 C11 H11 . . 116.0 ?
C12 C11 H11 . . 116.0 ?
C17 C12 C13 . . 119.00(14) ?
C17 C12 C11 . . 122.30(15) ?
C13 C12 C11 . . 118.70(14) ?
O3 C13 C14 . . 123.75(15) ?
O3 C13 C12 . . 116.31(13) ?
C14 C13 C12 . . 119.94(15) ?
C15 C14 C13 . . 119.73(15) ?
C15 C14 H14 . . 120.1 ?
C13 C14 H14 . . 120.1 ?
C14 C15 C16 . . 121.12(14) ?
C14 C15 H15 . . 119.4 ?
C16 C15 H15 . . 119.4 ?
O4 C16 C17 . . 125.20(16) ?
O4 C16 C15 . . 115.32(14) ?
C17 C16 C15 . . 119.48(15) ?
C16 C17 C12 . . 120.71(15) ?
C16 C17 H17 . . 119.6 ?
C12 C17 H17 . . 119.6 ?
O3 C18 H18A . . 109.5 ?
O3 C18 H18B . . 109.5 ?
H18A C18 H18B . . 109.5 ?
O3 C18 H18C . . 109.5 ?
H18A C18 H18C . . 109.5 ?
H18B C18 H18C . . 109.5 ?
O4 C19 H19A . . 109.5 ?
O4 C19 H19B . . 109.5 ?
H19A C19 H19B . . 109.5 ?
O4 C19 H19C . . 109.5 ?
H19A C19 H19C . . 109.5 ?
H19B C19 H19C . . 109.5 ?

loop_
_geom_bond_atom_site_label_1
_geom_bond_atom_site_label_2
_geom_bond_site_symmetry_2
_geom_bond_distance
_geom_bond_publ_flag
S1 C4 . 1.6516(16) ?
O1 C1 . 1.2160(19) ?
O2 C3 . 1.2207(19) ?
O3 C13 . 1.3582(19) ?
O3 C18 . 1.430(2) ?
O4 C16 . 1.368(2) ?
O4 C19 . 1.422(2) ?
N1 C4 . 1.3815(19) ?
N1 C1 . 1.4065(19) ?
N1 C5 . 1.4791(19) ?
N2 C4 . 1.385(2) ?
N2 C3 . 1.396(2) ?
N2 C7 . 1.4852(19) ?
C1 C2 . 1.461(2) ?
C2 C9 . 1.360(2) ?
C2 C3 . 1.465(2) ?
C5 C6 . 1.514(2) ?
C5 H5A . 0.9900 ?
C5 H5B . 0.9900 ?
C6 H6A . 0.9800 ?
C6 H6B . 0.9800 ?
C6 H6C . 0.9800 ?
C7 C8 . 1.512(2) ?
C7 H7A . 0.9900 ?
C7 H7B . 0.9900 ?
C8 H8A . 0.9800 ?
C8 H8B . 0.9800 ?
C8 H8C . 0.9800 ?
C9 C10 . 1.427(2) ?
C9 H9 . 0.9500 ?
C10 C11 . 1.351(2) ?
C10 H10 . 0.9500 ?
C11 C12 . 1.453(2) ?
C11 H11 . 0.9500 ?
C12 C17 . 1.405(2) ?
C12 C13 . 1.407(2) ?
C13 C14 . 1.400(2) ?
C14 C15 . 1.379(2) ?
C14 H14 . 0.9500 ?
C15 C16 . 1.394(2) ?
C15 H15 . 0.9500 ?
C16 C17 . 1.383(2) ?
C17 H17 . 0.9500 ?
C18 H18A . 0.9800 ?
C18 H18B . 0.9800 ?
C18 H18C . 0.9800 ?
C19 H19A . 0.9800 ?
C19 H19B . 0.9800 ?
C19 H19C . 0.9800 ?

loop_
_geom_torsion_atom_site_label_1
_geom_torsion_atom_site_label_2
_geom_torsion_atom_site_label_3
_geom_torsion_atom_site_label_4
_geom_torsion_site_symmetry_1
_geom_torsion_site_symmetry_2
_geom_torsion_site_symmetry_3
_geom_torsion_site_symmetry_4
_geom_torsion
_geom_torsion_publ_flag
C4 N1 C1 O1 . . . . -172.42(15) ?
C5 N1 C1 O1 . . . . 6.6(2) ?
C4 N1 C1 C2 . . . . 8.2(2) ?
C5 N1 C1 C2 . . . . -172.73(13) ?
O1 C1 C2 C9 . . . . -11.3(3) ?
N1 C1 C2 C9 . . . . 167.98(14) ?
O1 C1 C2 C3 . . . . 169.12(15) ?
N1 C1 C2 C3 . . . . -11.6(2) ?
C4 N2 C3 O2 . . . . -173.69(15) ?
C7 N2 C3 O2 . . . . 1.7(2) ?
C4 N2 C3 C2 . . . . 6.8(2) ?
C7 N2 C3 C2 . . . . -177.84(13) ?
C9 C2 C3 O2 . . . . 5.6(2) ?
C1 C2 C3 O2 . . . . -174.83(15) ?
C9 C2 C3 N2 . . . . -174.93(14) ?
C1 C2 C3 N2 . . . . 4.7(2) ?
C1 N1 C4 N2 . . . . 2.4(2) ?
C5 N1 C4 N2 . . . . -176.56(13) ?
C1 N1 C4 S1 . . . . -177.59(12) ?
C5 N1 C4 S1 . . . . 3.42(19) ?
C3 N2 C4 N1 . . . . -10.5(2) ?
C7 N2 C4 N1 . . . . 174.31(13) ?
C3 N2 C4 S1 . . . . 169.52(12) ?
C7 N2 C4 S1 . . . . -5.67(19) ?
C4 N1 C5 C6 . . . . 82.80(17) ?
C1 N1 C5 C6 . . . . -96.28(16) ?
C4 N2 C7 C8 . . . . 88.82(18) ?
C3 N2 C7 C8 . . . . -86.77(18) ?
C1 C2 C9 C10 . . . . -2.7(3) ?
C3 C2 C9 C10 . . . . 176.85(15) ?
C2 C9 C10 C11 . . . . -179.44(16) ?
C9 C10 C11 C12 . . . . -179.07(15) ?
C10 C11 C12 C17 . . . . 0.0(3) ?
C10 C11 C12 C13 . . . . 179.19(15) ?
C18 O3 C13 C14 . . . . -0.2(2) ?
C18 O3 C13 C12 . . . . 179.70(14) ?
C17 C12 C13 O3 . . . . 179.26(13) ?
C11 C12 C13 O3 . . . . 0.1(2) ?
C17 C12 C13 C14 . . . . -0.8(2) ?
C11 C12 C13 C14 . . . . -179.99(14) ?
O3 C13 C14 C15 . . . . -179.33(14) ?
C12 C13 C14 C15 . . . . 0.7(2) ?
C13 C14 C15 C16 . . . . 0.4(2) ?
C19 O4 C16 C17 . . . . -3.6(3) ?
C19 O4 C16 C15 . . . . 176.54(16) ?
C14 C15 C16 O4 . . . . 178.46(15) ?
C14 C15 C16 C17 . . . . -1.4(2) ?
O4 C16 C17 C12 . . . . -178.52(15) ?
C15 C16 C17 C12 . . . . 1.3(2) ?
C13 C12 C17 C16 . . . . -0.2(2) ?
C11 C12 C17 C16 . . . . 178.91(15) ?

loop_
_cod_related_entry_id
_cod_related_entry_database
_cod_related_entry_code
1 ChemSpider 24742790
